data_2211726
loop_
_publ_author_name
'An, Qi'
'Jiang, Shende'

_publ_section_title 1,3,4,6-Tetra-<i>O</i>-acetyl-2-<i>O</i>-benzyl-\a-<small>D</small>-mannopyranose
_journal_coeditor_code BI2103
_journal_issue 1
_journal_name_full 'Acta Crystallographica Section E'
_journal_page_first o213
_journal_page_last o214
_journal_paper_doi 10.1107/S1600536806051476
_journal_volume 63
_journal_year 2007
_chemical_formula_iupac 'C21 H26 O10'
_chemical_formula_moiety 'C21 H26 O10'
_chemical_formula_sum 'C21 H26 O10'
_chemical_formula_weight 438.42
_chemical_name_systematic
;
1,3,4,6-tetra-O-acetyl-2-O-benzyl-\a-D-mannopyranose
;
_space_group_IT_number 4
_symmetry_cell_setting monoclinic
_symmetry_space_group_name_Hall 'P 2yb'
_symmetry_space_group_name_H-M 'P 1 21 1'
_atom_sites_solution_hydrogens geom
_atom_sites_solution_primary direct
_atom_sites_solution_secondary difmap
_cell_angle_alpha 90.00
_cell_angle_beta 94.612(14)
_cell_angle_gamma 90.00
_cell_formula_units_Z 2
_cell_length_a 7.855(6)
_cell_length_b 10.138(8)
_cell_length_c 13.949(10)
_cell_measurement_reflns_used 1327
_cell_measurement_temperature 294(2)
_cell_measurement_theta_max 19.80
_cell_measurement_theta_min 2.49
_cell_volume 1107.2(15)
_computing_cell_refinement 'SAINT (Bruker, 1997)'
_computing_data_collection 'SMART (Bruker, 1997)'
_computing_data_reduction SAINT
_computing_molecular_graphics 'SHELXTL (Bruker, 1997)'
_computing_publication_material SHELXTL
_computing_structure_refinement 'SHELXL97 (Sheldrick, 1997)'
_computing_structure_solution 'SHELXS97 (Sheldrick, 1997)'
_diffrn_ambient_temperature 294(2)
_diffrn_measured_fraction_theta_full 0.999
_diffrn_measured_fraction_theta_max 0.999
_diffrn_measurement_device_type 'Bruker SMART CCD'
_diffrn_measurement_method '\f and \w'
_diffrn_radiation_monochromator graphite
_diffrn_radiation_source 'fine-focus sealed tube'
_diffrn_radiation_type MoK\a
_diffrn_radiation_wavelength 0.71073
_diffrn_reflns_av_R_equivalents 0.0573
_diffrn_reflns_av_sigmaI/netI 0.0649
_diffrn_reflns_limit_h_max 9
_diffrn_reflns_limit_h_min -9
_diffrn_reflns_limit_k_max 7
_diffrn_reflns_limit_k_min -12
_diffrn_reflns_limit_l_max 16
_diffrn_reflns_limit_l_min -16
_diffrn_reflns_number 5692
_diffrn_reflns_theta_full 25.02
_diffrn_reflns_theta_max 25.02
_diffrn_reflns_theta_min 2.49
_diffrn_standards_number 0
_exptl_absorpt_coefficient_mu 0.105
_exptl_absorpt_correction_T_max 0.977
_exptl_absorpt_correction_T_min 0.973
_exptl_absorpt_correction_type multi-scan
_exptl_absorpt_process_details '(SADABS; Sheldrick, 1996)'
_exptl_crystal_colour colourless
_exptl_crystal_density_diffrn 1.315
_exptl_crystal_density_method 'not measured'
_exptl_crystal_description block
_exptl_crystal_F_000 464
_exptl_crystal_size_max 0.26
_exptl_crystal_size_mid 0.24
_exptl_crystal_size_min 0.22
_refine_diff_density_max 0.181
_refine_diff_density_min -0.150
_refine_ls_extinction_method none
_refine_ls_goodness_of_fit_ref 1.007
_refine_ls_hydrogen_treatment constr
_refine_ls_matrix_type full
_refine_ls_number_parameters 284
_refine_ls_number_reflns 2076
_refine_ls_number_restraints 1
_refine_ls_restrained_S_all 1.007
_refine_ls_R_factor_all 0.0852
_refine_ls_R_factor_gt 0.0435
_refine_ls_shift/su_max 0.001
_refine_ls_shift/su_mean 0.000
_refine_ls_structure_factor_coef Fsqd
_refine_ls_weighting_details 'calc w=1/[\s^2^(Fo^2^)+(0.0486P)^2^] where P=(Fo^2^+2Fc^2^)/3'
_refine_ls_weighting_scheme calc
_refine_ls_wR_factor_gt 0.0872
_refine_ls_wR_factor_ref 0.1043
_reflns_number_gt 1345
_reflns_number_total 2076
_reflns_threshold_expression I>2\s(I)
_cod_data_source_file bi2103.cif
_cod_data_source_block I
_cod_original_cell_volume 1107.3(14)
_cod_original_sg_symbol_H-M 'P 21'
_cod_database_code 2211726
_cod_database_fobs_code 2211726

loop_
_symmetry_equiv_pos_as_xyz
'x, y, z'
'-x, y+1/2, -z'

loop_
_atom_site_type_symbol
_atom_site_label
_atom_site_fract_x
_atom_site_fract_y
_atom_site_fract_z
_atom_site_U_iso_or_equiv
_atom_site_adp_type
_atom_site_calc_flag
_atom_site_refinement_flags
_atom_site_occupancy
O O1 0.2052(4) 0.0702(3) 0.14564(19) 0.0524(8) Uani d . 1
O O2 0.2487(4) 0.2861(3) 0.02405(19) 0.0564(8) Uani d . 1
O O3 0.3571(6) 0.3514(4) -0.1090(3) 0.0907(13) Uani d . 1
O O4 0.6199(3) 0.2286(3) 0.17605(19) 0.0532(8) Uani d . 1
O O5 0.5713(6) 0.4352(4) 0.1319(4) 0.1084(16) Uani d . 1
O O6 0.5065(4) 0.2555(3) 0.3585(2) 0.0524(8) Uani d . 1
O O7 0.6010(5) 0.1071(4) 0.4665(2) 0.0747(10) Uani d . 1
O O8 0.1625(4) 0.2188(3) 0.31674(19) 0.0568(8) Uani d . 1
O O9 0.3019(4) -0.1011(3) 0.2483(2) 0.0530(8) Uani d . 1
O O10 0.1113(5) -0.2145(4) 0.1542(3) 0.0875(11) Uani d . 1
C C1 0.3692(6) 0.1121(4) 0.1217(3) 0.0498(11) Uani d . 1
H H1 0.4443 0.0350 0.1213 0.060 Uiso calc R 1
C C2 0.4447(5) 0.2091(4) 0.1951(3) 0.0446(10) Uani d . 1
H H2 0.3820 0.2928 0.1907 0.053 Uiso calc R 1
C C3 0.4450(5) 0.1530(4) 0.2938(3) 0.0432(11) Uani d . 1
H H3 0.5242 0.0782 0.2997 0.052 Uiso calc R 1
C C4 0.2701(5) 0.1071(4) 0.3148(3) 0.0461(10) Uani d . 1
H H4 0.2757 0.0620 0.3771 0.055 Uiso calc R 1
C C5 0.1993(6) 0.0150(4) 0.2365(3) 0.0481(11) Uani d . 1
H H5 0.0807 -0.0068 0.2471 0.058 Uiso calc R 1
C C6 0.2401(7) -0.2125(5) 0.2035(3) 0.0601(13) Uani d . 1
C C7 0.3528(8) -0.3250(5) 0.2285(4) 0.0798(16) Uani d . 1
H H7A 0.2978 -0.4051 0.2062 0.120 Uiso calc R 1
H H7B 0.3763 -0.3289 0.2970 0.120 Uiso calc R 1
H H7C 0.4578 -0.3144 0.1986 0.120 Uiso calc R 1
C C8 0.3476(7) 0.1677(5) 0.0225(3) 0.0623(13) Uani d . 1
H H8A 0.4585 0.1868 -0.0002 0.075 Uiso calc R 1
H H8B 0.2902 0.1042 -0.0209 0.075 Uiso calc R 1
C C9 0.2711(7) 0.3727(5) -0.0446(3) 0.0576(13) Uani d . 1
C C10 0.1735(7) 0.4935(5) -0.0320(4) 0.0742(15) Uani d . 1
H H10A 0.2217 0.5642 -0.0668 0.111 Uiso calc R 1
H H10B 0.1779 0.5155 0.0350 0.111 Uiso calc R 1
H H10C 0.0569 0.4800 -0.0562 0.111 Uiso calc R 1
C C11 0.6679(7) 0.3458(5) 0.1460(4) 0.0620(13) Uani d . 1
C C12 0.8517(6) 0.3481(6) 0.1289(4) 0.0789(16) Uani d . 1
H H12A 0.8658 0.3203 0.0643 0.118 Uiso calc R 1
H H12B 0.9133 0.2895 0.1733 0.118 Uiso calc R 1
H H12C 0.8952 0.4361 0.1382 0.118 Uiso calc R 1
C C13 0.5863(5) 0.2183(5) 0.4422(3) 0.0503(11) Uani d . 1
C C14 0.6485(6) 0.3344(5) 0.4990(4) 0.0675(14) Uani d . 1
H H14A 0.5597 0.3657 0.5367 0.101 Uiso calc R 1
H H14B 0.6797 0.4030 0.4563 0.101 Uiso calc R 1
H H14C 0.7463 0.3098 0.5409 0.101 Uiso calc R 1
C C15 0.0275(6) 0.2034(6) 0.3769(3) 0.0693(15) Uani d . 1
H H15A -0.0308 0.1209 0.3609 0.083 Uiso calc R 1
H H15B -0.0540 0.2743 0.3639 0.083 Uiso calc R 1
C C16 0.0836(5) 0.2033(5) 0.4818(3) 0.0524(12) Uani d . 1
C C17 0.0196(6) 0.1137(5) 0.5422(4) 0.0701(14) Uani d . 1
H H17 -0.0536 0.0480 0.5171 0.084 Uiso calc R 1
C C18 0.0612(8) 0.1187(7) 0.6390(4) 0.0896(18) Uani d . 1
H H18 0.0148 0.0576 0.6792 0.108 Uiso calc R 1
C C19 0.1678(8) 0.2104(9) 0.6759(4) 0.095(2) Uani d . 1
H H19 0.1957 0.2133 0.7419 0.114 Uiso calc R 1
C C20 0.2354(7) 0.2992(7) 0.6184(5) 0.0904(19) Uani d . 1
H H20 0.3112 0.3625 0.6445 0.108 Uiso calc R 1
C C21 0.1927(6) 0.2965(5) 0.5209(4) 0.0657(13) Uani d . 1
H H21 0.2387 0.3588 0.4814 0.079 Uiso calc R 1

loop_
_atom_site_aniso_label
_atom_site_aniso_U_11
_atom_site_aniso_U_22
_atom_site_aniso_U_33
_atom_site_aniso_U_12
_atom_site_aniso_U_13
_atom_site_aniso_U_23
O1 0.056(2) 0.0565(19) 0.0443(17) -0.0003(15) 0.0006(14) 0.0041(15)
O2 0.062(2) 0.065(2) 0.0423(17) 0.0091(17) 0.0056(14) 0.0150(16)
O3 0.121(3) 0.088(3) 0.069(2) -0.010(2) 0.037(2) 0.008(2)
O4 0.0488(19) 0.0455(17) 0.0663(19) 0.0006(15) 0.0115(15) 0.0047(16)
O5 0.087(3) 0.059(3) 0.184(5) 0.007(2) 0.038(3) 0.037(3)
O6 0.0641(19) 0.0404(17) 0.0519(18) 0.0006(14) -0.0010(15) -0.0080(14)
O7 0.085(2) 0.064(2) 0.070(2) -0.002(2) -0.0288(19) 0.009(2)
O8 0.0581(19) 0.0597(19) 0.0542(17) 0.0186(17) 0.0131(15) 0.0059(16)
O9 0.059(2) 0.0435(18) 0.0552(18) -0.0013(16) -0.0031(16) 0.0000(15)
O10 0.090(3) 0.071(2) 0.097(3) -0.011(2) -0.022(2) -0.013(2)
C1 0.053(3) 0.051(3) 0.047(3) 0.005(2) 0.016(2) 0.003(2)
C2 0.045(3) 0.043(2) 0.046(2) 0.006(2) 0.012(2) 0.002(2)
C3 0.049(3) 0.038(2) 0.042(2) 0.0067(19) 0.001(2) -0.0014(19)
C4 0.047(3) 0.047(2) 0.044(2) 0.006(2) 0.004(2) 0.005(2)
C5 0.045(3) 0.048(3) 0.051(3) 0.002(2) 0.004(2) 0.008(2)
C6 0.071(4) 0.055(3) 0.054(3) -0.008(3) 0.002(3) 0.001(3)
C7 0.100(4) 0.051(3) 0.089(4) 0.001(3) 0.011(3) -0.005(3)
C8 0.080(3) 0.063(3) 0.044(3) 0.005(3) 0.012(2) 0.002(2)
C9 0.062(3) 0.064(4) 0.046(3) -0.017(3) -0.001(3) 0.009(3)
C10 0.063(3) 0.081(4) 0.078(4) 0.003(3) 0.001(3) 0.025(3)
C11 0.070(3) 0.052(3) 0.067(3) -0.002(3) 0.019(3) 0.001(3)
C12 0.071(4) 0.084(4) 0.084(4) -0.012(3) 0.020(3) 0.012(3)
C13 0.043(3) 0.060(3) 0.047(3) -0.001(2) -0.005(2) -0.003(3)
C14 0.056(3) 0.073(3) 0.073(3) -0.002(3) -0.005(3) -0.027(3)
C15 0.052(3) 0.098(4) 0.059(3) 0.015(3) 0.012(2) 0.000(3)
C16 0.046(3) 0.061(3) 0.051(3) 0.009(2) 0.008(2) 0.000(2)
C17 0.063(3) 0.070(3) 0.077(4) -0.007(3) 0.007(3) -0.001(3)
C18 0.086(4) 0.112(5) 0.073(4) -0.009(4) 0.022(4) 0.023(4)
C19 0.076(4) 0.144(6) 0.066(4) 0.005(4) 0.013(3) -0.013(4)
C20 0.073(4) 0.103(5) 0.095(5) -0.011(4) -0.001(4) -0.043(4)
C21 0.059(3) 0.065(3) 0.075(4) 0.000(3) 0.017(3) -0.004(3)

loop_
_atom_type_symbol
_atom_type_description
_atom_type_scat_dispersion_real
_atom_type_scat_dispersion_imag
_atom_type_scat_source
C C 0.0033 0.0000 'International Tables Vol C Tables 4.2.6.8 and 6.1.1.4'
H H 0.0000 0.0000 'International Tables Vol C Tables 4.2.6.8 and 6.1.1.4'
O O 0.0106 0.0000 'International Tables Vol C Tables 4.2.6.8 and 6.1.1.4'

loop_
_geom_angle_atom_site_label_1
_geom_angle_atom_site_label_2
_geom_angle_atom_site_label_3
_geom_angle
C5 O1 C1 115.6(3)
C9 O2 C8 116.3(4)
C11 O4 C2 118.9(4)
C13 O6 C3 117.2(3)
C15 O8 C4 113.6(3)
C6 O9 C5 117.0(3)
O1 C1 C8 107.1(4)
O1 C1 C2 110.5(3)
C8 C1 C2 113.2(4)
O1 C1 H1 108.7
C8 C1 H1 108.7
C2 C1 H1 108.7
O4 C2 C3 107.1(3)
O4 C2 C1 107.1(3)
C3 C2 C1 110.5(3)
O4 C2 H2 110.7
C3 C2 H2 110.7
C1 C2 H2 110.7
O6 C3 C2 106.2(3)
O6 C3 C4 111.7(3)
C2 C3 C4 111.4(3)
O6 C3 H3 109.2
C2 C3 H3 109.2
C4 C3 H3 109.2
O8 C4 C3 108.3(3)
O8 C4 C5 108.8(3)
C3 C4 C5 109.9(3)
O8 C4 H4 109.9
C3 C4 H4 109.9
C5 C4 H4 109.9
O1 C5 O9 112.1(3)
O1 C5 C4 112.0(3)
O9 C5 C4 104.7(3)
O1 C5 H5 109.3
O9 C5 H5 109.3
C4 C5 H5 109.3
O10 C6 O9 122.7(5)
O10 C6 C7 126.8(5)
O9 C6 C7 110.4(4)
C6 C7 H7A 109.5
C6 C7 H7B 109.5
H7A C7 H7B 109.5
C6 C7 H7C 109.5
H7A C7 H7C 109.5
H7B C7 H7C 109.5
O2 C8 C1 108.9(4)
O2 C8 H8A 109.9
C1 C8 H8A 109.9
O2 C8 H8B 109.9
C1 C8 H8B 109.9
H8A C8 H8B 108.3
O3 C9 O2 123.0(5)
O3 C9 C10 125.4(5)
O2 C9 C10 111.6(4)
C9 C10 H10A 109.5
C9 C10 H10B 109.5
H10A C10 H10B 109.5
C9 C10 H10C 109.5
H10A C10 H10C 109.5
H10B C10 H10C 109.5
O5 C11 O4 122.9(5)
O5 C11 C12 125.4(5)
O4 C11 C12 111.7(5)
C11 C12 H12A 109.5
C11 C12 H12B 109.5
H12A C12 H12B 109.5
C11 C12 H12C 109.5
H12A C12 H12C 109.5
H12B C12 H12C 109.5
O7 C13 O6 123.3(4)
O7 C13 C14 125.8(5)
O6 C13 C14 110.9(5)
C13 C14 H14A 109.5
C13 C14 H14B 109.5
H14A C14 H14B 109.5
C13 C14 H14C 109.5
H14A C14 H14C 109.5
H14B C14 H14C 109.5
O8 C15 C16 113.9(4)
O8 C15 H15A 108.8
C16 C15 H15A 108.8
O8 C15 H15B 108.8
C16 C15 H15B 108.8
H15A C15 H15B 107.7
C21 C16 C17 117.8(4)
C21 C16 C15 121.3(4)
C17 C16 C15 120.8(5)
C16 C17 C18 121.1(5)
C16 C17 H17 119.4
C18 C17 H17 119.4
C19 C18 C17 120.2(6)
C19 C18 H18 119.9
C17 C18 H18 119.9
C18 C19 C20 120.4(5)
C18 C19 H19 119.8
C20 C19 H19 119.8
C19 C20 C21 120.0(6)
C19 C20 H20 120.0
C21 C20 H20 120.0
C16 C21 C20 120.4(5)
C16 C21 H21 119.8
C20 C21 H21 119.8

loop_
_geom_bond_atom_site_label_1
_geom_bond_atom_site_label_2
_geom_bond_distance
O1 C5 1.389(5)
O1 C1 1.422(5)
O2 C9 1.321(5)
O2 C8 1.431(6)
O3 C9 1.187(5)
O4 C11 1.325(6)
O4 C2 1.437(5)
O5 C11 1.188(6)
O6 C13 1.334(5)
O6 C3 1.434(5)
O7 C13 1.181(6)
O8 C15 1.413(5)
O8 C4 1.415(5)
O9 C6 1.362(6)
O9 C5 1.429(5)
O10 C6 1.178(5)
C1 C8 1.491(6)
C1 C2 1.507(6)
C1 H1 0.980
C2 C3 1.489(5)
C2 H2 0.980
C3 C4 1.501(6)
C3 H3 0.980
C4 C5 1.508(6)
C4 H4 0.980
C5 H5 0.980
C6 C7 1.468(7)
C7 H7A 0.960
C7 H7B 0.960
C7 H7C 0.960
C8 H8A 0.970
C8 H8B 0.970
C9 C10 1.463(7)
C10 H10A 0.960
C10 H10B 0.960
C10 H10C 0.960
C11 C12 1.483(7)
C12 H12A 0.960
C12 H12B 0.960
C12 H12C 0.960
C13 C14 1.479(7)
C14 H14A 0.960
C14 H14B 0.960
C14 H14C 0.960
C15 C16 1.493(6)
C15 H15A 0.970
C15 H15B 0.970
C16 C21 1.360(6)
C16 C17 1.363(6)
C17 C18 1.363(7)
C17 H17 0.930
C18 C19 1.327(9)
C18 H18 0.930
C19 C20 1.343(9)
C19 H19 0.930
C20 C21 1.375(7)
C20 H20 0.930
C21 H21 0.930

loop_
_geom_torsion_atom_site_label_1
_geom_torsion_atom_site_label_2
_geom_torsion_atom_site_label_3
_geom_torsion_atom_site_label_4
_geom_torsion
C5 O1 C1 C8 -179.9(4)
C5 O1 C1 C2 -56.3(5)
C11 O4 C2 C3 -127.9(4)
C11 O4 C2 C1 113.6(4)
O1 C1 C2 O4 169.9(3)
C8 C1 C2 O4 -70.0(4)
O1 C1 C2 C3 53.7(4)
C8 C1 C2 C3 173.7(4)
C13 O6 C3 C2 -152.1(3)
C13 O6 C3 C4 86.2(4)
O4 C2 C3 O6 68.0(4)
C1 C2 C3 O6 -175.7(3)
O4 C2 C3 C4 -170.2(3)
C1 C2 C3 C4 -53.9(4)
C15 O8 C4 C3 -151.8(3)
C15 O8 C4 C5 88.8(4)
O6 C3 C4 O8 52.6(4)
C2 C3 C4 O8 -66.0(4)
O6 C3 C4 C5 171.4(3)
C2 C3 C4 C5 52.8(4)
C1 O1 C5 O9 -61.2(5)
C1 O1 C5 C4 56.2(4)
C6 O9 C5 O1 -74.6(4)
C6 O9 C5 C4 163.8(3)
O8 C4 C5 O1 65.7(4)
C3 C4 C5 O1 -52.7(4)
O8 C4 C5 O9 -172.6(3)
C3 C4 C5 O9 69.0(4)
C5 O9 C6 O10 2.6(7)
C5 O9 C6 C7 -175.6(4)
C9 O2 C8 C1 154.9(4)
O1 C1 C8 O2 67.1(5)
C2 C1 C8 O2 -54.8(5)
C8 O2 C9 O3 5.9(7)
C8 O2 C9 C10 -175.8(4)
C2 O4 C11 O5 -1.8(7)
C2 O4 C11 C12 -179.4(4)
C3 O6 C13 O7 -3.6(6)
C3 O6 C13 C14 177.6(3)
C4 O8 C15 C16 70.9(6)
O8 C15 C16 C21 47.4(6)
O8 C15 C16 C17 -136.1(5)
C21 C16 C17 C18 1.2(7)
C15 C16 C17 C18 -175.5(5)
C16 C17 C18 C19 -1.1(9)
C17 C18 C19 C20 0.1(10)
C18 C19 C20 C21 0.9(9)
C17 C16 C21 C20 -0.2(7)
C15 C16 C21 C20 176.4(4)
C19 C20 C21 C16 -0.8(8)

loop_
_cod_related_entry_id
_cod_related_entry_database
_cod_related_entry_code
1 ChemSpider 21178164
